data_7237971
loop_
_publ_author_name
'Jiang, Yuqing'
'Wang, Jiaqiang'
'Huang, Guangxi'
'Li, Zhen'
'Li, Bing Shi'
'Tang, Ben Zhong'

_publ_section_title
;
 Insight from the old: mechanochromism and mechanoluminescence of two
 amine-containing tetraphenylethylene isomers
;
_journal_issue 38
_journal_name_full 'Journal of Materials Chemistry C'
_journal_page_first 11790
_journal_paper_doi 10.1039/C9TC04140K
_journal_volume 7
_journal_year 2019
_chemical_formula_moiety 'C26 H21 N'
_chemical_formula_sum 'C26 H21 N'
_chemical_formula_weight 347.44
_space_group_crystal_system triclinic
_space_group_IT_number 2
_space_group_name_Hall '-P 1'
_space_group_name_H-M_alt 'P -1'
_atom_sites_solution_hydrogens geom
_audit_creation_date 2018-07-04
_audit_creation_method
;
Olex2 1.2-alpha
(compiled 2018.05.18 svn.r3508 for OlexSys, GUI svn.r5497)
;
_audit_update_record
;
2019-03-20 deposited with the CCDC.	2019-09-03 downloaded from the CCDC.
;
_cell_angle_alpha 72.243(2)
_cell_angle_beta 81.656(2)
_cell_angle_gamma 87.6130(10)
_cell_formula_units_Z 2
_cell_length_a 9.3883(2)
_cell_length_b 9.57730(10)
_cell_length_c 11.6563(2)
_cell_measurement_reflns_used 5009
_cell_measurement_temperature 291.9(5)
_cell_measurement_theta_max 72.9160
_cell_measurement_theta_min 4.0170
_cell_volume 987.57(3)
_computing_cell_refinement 'CrysAlisPro 1.171.39.28b (Rigaku OD, 2015)'
_computing_data_collection 'CrysAlisPro 1.171.39.28b (Rigaku OD, 2015)'
_computing_data_reduction 'CrysAlisPro 1.171.39.28b (Rigaku OD, 2015)'
_computing_molecular_graphics 'Olex2 (Dolomanov et al., 2009)'
_computing_publication_material 'Olex2 (Dolomanov et al., 2009)'
_computing_structure_refinement 'ShelXL (Sheldrick, 2015)'
_computing_structure_solution 'ShelXT (Sheldrick, 2015)'
_diffrn_ambient_environment air
_diffrn_ambient_temperature 291.9(5)
_diffrn_detector 'CCD plate'
_diffrn_measured_fraction_theta_full 0.993
_diffrn_measured_fraction_theta_max 0.961
_diffrn_measurement_details
;
List of Runs (angles in degrees, time in seconds):

  # Type    Start    End  Width  t~exp~   \w     \q     \k     \f   Frames
#--------------------------------------------------------------------------
  1  \w    -86.00 -42.00   0.50    0.50    --    0.00 -38.00-150.00   88
  2  \w    -33.00  15.00   0.50    0.50    --    0.00 -38.00-120.00   96
  3  \w    -89.00 -38.00   0.50    0.50    --    0.00 -38.00 120.00  102
  4  \w    -36.00 -10.00   0.50    0.50    --    0.00 -38.00-150.00   52
  5  \w     45.00  72.00   0.50    0.50    --    0.00  38.00  90.00   54
  6  \w    -16.00  17.00   0.50    0.50    --    0.00  38.00  90.00   66
  7  \w    -31.00   1.00   0.50    0.50    --    0.00 -38.00 120.00   64
  8  \w     70.00 104.00   0.50    0.67    --   95.20 -82.00 -90.00   68
  9  \w     76.00 181.00   0.50    0.67    --   95.20  45.00 -30.00  210
 10  \w      6.00 114.00   0.50    0.67    --   95.20 -15.00   0.00  216
 11  \w     33.00 118.00   0.50    0.67    --   95.20 -82.00 -30.00  170
 12  \w     23.00  94.00   0.50    0.67    --   95.20 -61.00  90.00  142
 13  \w     79.00 104.00   0.50    0.67    --   95.20 -82.00 -60.00   50
 14  \w     99.00 178.00   0.50    0.67    --   95.20  30.00 -60.00  158
 15  \w     15.00 108.00   0.50    0.67    --   95.20 -61.00 -30.00  186
 16  \w     31.00 114.00   0.50    0.67    --   95.20 -61.00-180.00  166
 17  \w     73.00 146.00   0.50    0.67    --   95.20  15.00 -90.00  146
 18  \w    143.00 168.00   0.50    0.67    --   95.20  82.00   0.00   50
 19  \w     87.00 112.00   0.50    0.67    --   95.20  82.00   0.00   50
 20  \w     89.00 116.00   0.50    0.67    --   95.20 -82.00  60.00   54
 21  \w     44.00 119.00   0.50    0.67    --   95.20 -82.00  90.00  150
 22  \w     12.00 126.00   0.50    0.67    --   95.20 -82.00-180.00  228
;
_diffrn_measurement_device 'four-circle diffractometer'
_diffrn_measurement_device_type 'XtaLAB AFC12 (RINC): Kappa dual home/near'
_diffrn_measurement_method '\w scans'
_diffrn_orient_matrix_type 'CrysAlisPro convention (1999,Acta A55,543-557)'
_diffrn_orient_matrix_UB_11 0.0221292000
_diffrn_orient_matrix_UB_12 0.0639484000
_diffrn_orient_matrix_UB_13 0.1024577000
_diffrn_orient_matrix_UB_21 0.0800922000
_diffrn_orient_matrix_UB_22 0.1323635000
_diffrn_orient_matrix_UB_23 -0.0945209000
_diffrn_orient_matrix_UB_31 -0.1435338000
_diffrn_orient_matrix_UB_32 0.0831780000
_diffrn_orient_matrix_UB_33 -0.0144136000
_diffrn_radiation_monochromator graphite
_diffrn_radiation_probe x-ray
_diffrn_radiation_type CuK\a
_diffrn_radiation_wavelength 1.54184
_diffrn_reflns_av_R_equivalents 0.0331
_diffrn_reflns_av_unetI/netI 0.0410
_diffrn_reflns_Laue_measured_fraction_full 0.993
_diffrn_reflns_Laue_measured_fraction_max 0.961
_diffrn_reflns_limit_h_max 9
_diffrn_reflns_limit_h_min -11
_diffrn_reflns_limit_k_max 11
_diffrn_reflns_limit_k_min -11
_diffrn_reflns_limit_l_max 14
_diffrn_reflns_limit_l_min -14
_diffrn_reflns_number 9741
_diffrn_reflns_point_group_measured_fraction_full 0.993
_diffrn_reflns_point_group_measured_fraction_max 0.961
_diffrn_reflns_theta_full 67.684
_diffrn_reflns_theta_max 74.088
_diffrn_reflns_theta_min 4.021
_diffrn_source 'fine-focus sealed X-ray tube'
_diffrn_source_type 'Enhance (Cu) X-ray Source'
_exptl_absorpt_coefficient_mu 0.511
_exptl_absorpt_correction_T_max 1.00000
_exptl_absorpt_correction_T_min 0.77395
_exptl_absorpt_correction_type multi-scan
_exptl_absorpt_process_details
;
CrysAlisPro 1.171.39.28b (Rigaku Oxford Diffraction, 2015)
Empirical absorption correction using spherical harmonics,
 implemented in SCALE3 ABSPACK scaling algorithm.
;
_exptl_crystal_colour colourless
_exptl_crystal_colour_primary colourless
_exptl_crystal_density_diffrn 1.168
_exptl_crystal_description block
_exptl_crystal_F_000 368
_refine_diff_density_max 0.235
_refine_diff_density_min -0.193
_refine_diff_density_rms 0.038
_refine_ls_extinction_method none
_refine_ls_goodness_of_fit_ref 1.073
_refine_ls_hydrogen_treatment constr
_refine_ls_matrix_type full
_refine_ls_number_parameters 254
_refine_ls_number_reflns 3860
_refine_ls_number_restraints 0
_refine_ls_restrained_S_all 1.073
_refine_ls_R_factor_all 0.0632
_refine_ls_R_factor_gt 0.0551
_refine_ls_shift/su_max 0.000
_refine_ls_shift/su_mean 0.000
_refine_ls_structure_factor_coef Fsqd
_refine_ls_weighting_details 'w=1/[\s^2^(Fo^2^)+(0.0580P)^2^+0.2721P] where P=(Fo^2^+2Fc^2^)/3'
_refine_ls_weighting_scheme calc
_refine_ls_wR_factor_gt 0.1491
_refine_ls_wR_factor_ref 0.1544
_reflns_Friedel_coverage 0.000
_reflns_number_gt 3190
_reflns_number_total 3860
_reflns_threshold_expression 'I > 2\s(I)'
_cod_data_source_file c9tc04140k2.cif
_cod_data_source_block m-30-3
_cod_database_code 7237971
_shelx_shelxl_version_number 2014/7
_shelx_space_group_comment
;
The symmetry employed for this shelxl refinement is uniquely defined
by the following loop, which should always be used as a source of
symmetry information in preference to the above space-group names.
They are only intended as comments.
;
_reflns_odcompleteness_completeness 99.38
_reflns_odcompleteness_iscentric 1
_reflns_odcompleteness_theta 66.97
_olex2_refinement_description
;
1. Fixed Uiso
 At 1.2 times of:
  All C(H) groups, All N(H,H) groups
2. Others
 Sof(N1A)=Sof(H1AA)=Sof(H1AB)=Sof(H1)=1-FVAR(1)
 Sof(N1)=Sof(H1A)=Sof(H1B)=Sof(H24)=FVAR(1)
3.a Aromatic/amide H refined with riding coordinates:
 C1(H1), C2(H2), C3(H3), C5(H5), C6(H6), C10(H10), C11(H11), C12(H12),
 C13(H13), C14(H14), C16(H16), C17(H17), C18(H18), C19(H19), C20(H20), C22(H22),
  C23(H23), C24(H24), C25(H25), C26(H26)
3.b X=CH2 refined with riding coordinates:
 N1(H1A,H1B), N1A(H1AA,H1AB)
;
_olex2_submission_special_instructions 'No special instructions were received'
_oxdiff_exptl_absorpt_empirical_details
;
Empirical correction (ABSPACK) includes:
- Absorption correction using spherical harmonics
- Frame scaling
;
_oxdiff_exptl_absorpt_empirical_full_max 1.332
_oxdiff_exptl_absorpt_empirical_full_min 0.717

loop_
_space_group_symop_operation_xyz
'x, y, z'
'-x, -y, -z'

loop_
_atom_site_label
_atom_site_type_symbol
_atom_site_fract_x
_atom_site_fract_y
_atom_site_fract_z
_atom_site_U_iso_or_equiv
_atom_site_adp_type
_atom_site_occupancy
_atom_site_site_symmetry_order
_atom_site_calc_flag
_atom_site_refinement_flags_posn
_atom_site_refinement_flags_occupancy
_atom_site_disorder_assembly
_atom_site_disorder_group
N1 N 0.1607(3) 1.0739(3) 0.7701(3) 0.0927(11) Uani 0.688(5) 1 d . P A 1
H1A H 0.1295 1.0772 0.8423 0.111 Uiso 0.688(5) 1 calc R P A 1
H1B H 0.1337 1.1388 0.7081 0.111 Uiso 0.688(5) 1 calc R P A 1
N1A N 1.0898(7) 0.7457(9) 0.4954(7) 0.100(3) Uani 0.312(5) 1 d . P A 2
H1AA H 1.1387 0.7884 0.5320 0.120 Uiso 0.312(5) 1 calc R P A 2
H1AB H 1.1319 0.7167 0.4361 0.120 Uiso 0.312(5) 1 calc R P A 2
C1 C 0.2537(2) 0.9649(2) 0.7538(2) 0.0701(5) Uani 1 1 d . . . .
H1 H 0.1925 1.0410 0.7626 0.084 Uiso 0.312(5) 1 calc R P A 2
C2 C 0.2960(2) 0.8616(2) 0.8542(2) 0.0727(6) Uani 1 1 d . . . .
H2 H 0.2656 0.8700 0.9314 0.087 Uiso 1 1 calc R . . .
C3 C 0.3826(2) 0.7462(2) 0.84173(17) 0.0641(5) Uani 1 1 d . . . .
H3 H 0.4086 0.6770 0.9108 0.077 Uiso 1 1 calc R . . .
C4 C 0.43179(19) 0.73122(18) 0.72843(16) 0.0536(4) Uani 1 1 d . . . .
C5 C 0.3938(2) 0.8392(2) 0.62716(17) 0.0613(5) Uani 1 1 d . . . .
H5 H 0.4294 0.8343 0.5497 0.074 Uiso 1 1 calc R . . .
C6 C 0.3045(2) 0.9529(2) 0.6393(2) 0.0693(5) Uani 1 1 d . . . .
H6 H 0.2780 1.0221 0.5704 0.083 Uiso 1 1 calc R . . .
C7 C 0.52478(19) 0.60649(18) 0.71326(16) 0.0544(4) Uani 1 1 d . . . .
C8 C 0.4797(2) 0.46455(18) 0.76159(16) 0.0561(4) Uani 1 1 d . . . .
C9 C 0.3304(2) 0.42374(19) 0.82341(17) 0.0576(4) Uani 1 1 d . . . .
C10 C 0.2102(2) 0.4918(2) 0.7736(2) 0.0653(5) Uani 1 1 d . . . .
H10 H 0.2228 0.5634 0.6982 0.078 Uiso 1 1 calc R . . .
C11 C 0.0726(2) 0.4555(3) 0.8336(2) 0.0790(6) Uani 1 1 d . . . .
H11 H -0.0061 0.5027 0.7985 0.095 Uiso 1 1 calc R . . .
C12 C 0.0515(3) 0.3506(3) 0.9443(2) 0.0856(7) Uani 1 1 d . . . .
H12 H -0.0410 0.3284 0.9861 0.103 Uiso 1 1 calc R . . .
C13 C 0.1684(3) 0.2783(3) 0.9931(2) 0.0926(8) Uani 1 1 d . . . .
H13 H 0.1544 0.2048 1.0674 0.111 Uiso 1 1 calc R . . .
C14 C 0.3066(3) 0.3134(3) 0.9334(2) 0.0796(6) Uani 1 1 d . . . .
H14 H 0.3844 0.2625 0.9674 0.095 Uiso 1 1 calc R . . .
C15 C 0.5783(2) 0.33895(18) 0.75873(17) 0.0561(4) Uani 1 1 d . . . .
C16 C 0.7099(2) 0.3259(2) 0.80180(18) 0.0612(5) Uani 1 1 d . . . .
H16 H 0.7390 0.3978 0.8321 0.073 Uiso 1 1 calc R . . .
C17 C 0.7981(2) 0.2076(2) 0.8003(2) 0.0712(5) Uani 1 1 d . . . .
H17 H 0.8860 0.2002 0.8295 0.085 Uiso 1 1 calc R . . .
C18 C 0.7562(3) 0.0998(2) 0.7555(2) 0.0765(6) Uani 1 1 d . . . .
H18 H 0.8164 0.0209 0.7532 0.092 Uiso 1 1 calc R . . .
C19 C 0.6253(3) 0.1103(2) 0.7144(2) 0.0776(6) Uani 1 1 d . . . .
H19 H 0.5962 0.0376 0.6852 0.093 Uiso 1 1 calc R . . .
C20 C 0.5371(2) 0.2276(2) 0.7163(2) 0.0701(5) Uani 1 1 d . . . .
H20 H 0.4482 0.2329 0.6889 0.084 Uiso 1 1 calc R . . .
C21 C 0.6711(2) 0.64823(18) 0.64590(16) 0.0550(4) Uani 1 1 d . . . .
C22 C 0.7285(2) 0.6019(2) 0.54669(19) 0.0664(5) Uani 1 1 d . . . .
H22 H 0.6729 0.5446 0.5184 0.080 Uiso 1 1 calc R . . .
C23 C 0.8666(3) 0.6399(3) 0.4900(2) 0.0786(6) Uani 1 1 d . . . .
H23 H 0.9033 0.6079 0.4239 0.094 Uiso 1 1 calc R . . .
C24 C 0.9513(2) 0.7249(3) 0.5299(2) 0.0786(6) Uani 1 1 d . . . .
H24 H 1.0454 0.7478 0.4926 0.094 Uiso 0.688(5) 1 calc R P A 1
C25 C 0.8950(2) 0.7752(2) 0.6251(2) 0.0741(6) Uani 1 1 d . . . .
H25 H 0.9503 0.8346 0.6514 0.089 Uiso 1 1 calc R . . .
C26 C 0.7569(2) 0.7379(2) 0.68198(19) 0.0629(5) Uani 1 1 d . . . .
H26 H 0.7199 0.7735 0.7461 0.075 Uiso 1 1 calc R . . .

loop_
_atom_site_aniso_label
_atom_site_aniso_U_11
_atom_site_aniso_U_22
_atom_site_aniso_U_33
_atom_site_aniso_U_23
_atom_site_aniso_U_13
_atom_site_aniso_U_12
N1 0.089(2) 0.0803(19) 0.108(2) -0.0330(17) -0.0095(16) 0.0307(15)
N1A 0.069(4) 0.127(6) 0.105(5) -0.045(5) 0.012(3) -0.016(4)
C1 0.0621(11) 0.0561(11) 0.0931(15) -0.0275(10) -0.0043(10) 0.0037(9)
C2 0.0836(14) 0.0647(12) 0.0710(13) -0.0273(10) 0.0015(10) -0.0020(10)
C3 0.0817(13) 0.0522(10) 0.0578(10) -0.0153(8) -0.0105(9) -0.0004(9)
C4 0.0596(10) 0.0415(8) 0.0594(10) -0.0128(7) -0.0118(8) -0.0029(7)
C5 0.0725(12) 0.0506(10) 0.0590(10) -0.0133(8) -0.0112(9) 0.0031(8)
C6 0.0725(13) 0.0532(10) 0.0783(13) -0.0118(9) -0.0183(10) 0.0090(9)
C7 0.0629(10) 0.0434(8) 0.0596(10) -0.0161(7) -0.0172(8) 0.0026(7)
C8 0.0631(10) 0.0446(9) 0.0629(10) -0.0144(7) -0.0200(8) 0.0002(7)
C9 0.0637(11) 0.0478(9) 0.0651(10) -0.0184(8) -0.0165(8) -0.0047(8)
C10 0.0646(11) 0.0537(10) 0.0799(13) -0.0185(9) -0.0194(10) -0.0037(8)
C11 0.0646(13) 0.0700(13) 0.1065(18) -0.0301(13) -0.0163(12) -0.0032(10)
C12 0.0756(15) 0.1003(18) 0.0906(16) -0.0448(15) -0.0019(12) -0.0212(13)
C13 0.1021(19) 0.1027(19) 0.0648(13) -0.0101(12) -0.0095(12) -0.0338(15)
C14 0.0824(14) 0.0781(14) 0.0721(13) -0.0058(11) -0.0245(11) -0.0128(11)
C15 0.0636(10) 0.0401(8) 0.0648(10) -0.0122(7) -0.0172(8) -0.0013(7)
C16 0.0687(11) 0.0488(9) 0.0708(11) -0.0194(8) -0.0217(9) 0.0006(8)
C17 0.0724(13) 0.0609(11) 0.0845(14) -0.0225(10) -0.0265(11) 0.0107(9)
C18 0.0909(15) 0.0499(10) 0.0937(15) -0.0244(10) -0.0271(12) 0.0153(10)
C19 0.0947(16) 0.0482(10) 0.0993(16) -0.0283(10) -0.0315(13) 0.0034(10)
C20 0.0776(13) 0.0479(10) 0.0925(14) -0.0225(10) -0.0336(11) 0.0001(9)
C21 0.0646(10) 0.0388(8) 0.0607(10) -0.0119(7) -0.0134(8) 0.0032(7)
C22 0.0768(13) 0.0551(10) 0.0699(12) -0.0216(9) -0.0127(10) 0.0024(9)
C23 0.0860(15) 0.0716(13) 0.0750(13) -0.0223(11) -0.0019(11) 0.0080(11)
C24 0.0605(12) 0.0685(13) 0.0957(16) -0.0126(12) -0.0028(11) 0.0026(10)
C25 0.0669(13) 0.0616(12) 0.0952(16) -0.0234(11) -0.0152(11) -0.0029(9)
C26 0.0675(12) 0.0508(10) 0.0722(12) -0.0196(9) -0.0134(9) -0.0006(8)

loop_
_atom_type_symbol
_atom_type_description
_atom_type_scat_dispersion_real
_atom_type_scat_dispersion_imag
_atom_type_scat_source
C C 0.0180 0.0090 'International Tables Vol C Tables 4.2.6.8 and 6.1.1.4'
H H 0.0000 0.0000 'International Tables Vol C Tables 4.2.6.8 and 6.1.1.4'
N N 0.0310 0.0180 'International Tables Vol C Tables 4.2.6.8 and 6.1.1.4'

loop_
_geom_angle_atom_site_label_1
_geom_angle_atom_site_label_2
_geom_angle_atom_site_label_3
_geom_angle
H1A N1 H1B 120.0
C1 N1 H1A 120.0
C1 N1 H1B 120.0
H1AA N1A H1AB 120.0
C24 N1A H1AA 120.0
C24 N1A H1AB 120.0
N1 C1 C2 119.3(2)
N1 C1 C6 122.2(2)
C2 C1 H1 120.7
C2 C1 C6 118.54(18)
C6 C1 H1 120.7
C1 C2 H2 119.6
C3 C2 C1 120.9(2)
C3 C2 H2 119.6
C2 C3 H3 119.4
C2 C3 C4 121.24(18)
C4 C3 H3 119.4
C3 C4 C5 117.63(17)
C3 C4 C7 121.96(16)
C5 C4 C7 120.39(16)
C4 C5 H5 119.4
C6 C5 C4 121.29(19)
C6 C5 H5 119.4
C1 C6 H6 119.8
C5 C6 C1 120.34(19)
C5 C6 H6 119.8
C8 C7 C4 122.07(17)
C8 C7 C21 122.83(16)
C21 C7 C4 115.06(14)
C7 C8 C9 122.55(16)
C7 C8 C15 122.05(17)
C9 C8 C15 115.39(14)
C10 C9 C8 122.12(17)
C14 C9 C8 120.45(17)
C14 C9 C10 117.42(19)
C9 C10 H10 119.3
C11 C10 C9 121.4(2)
C11 C10 H10 119.3
C10 C11 H11 119.8
C12 C11 C10 120.3(2)
C12 C11 H11 119.8
C11 C12 H12 120.4
C11 C12 C13 119.2(2)
C13 C12 H12 120.4
C12 C13 H13 119.5
C12 C13 C14 120.9(2)
C14 C13 H13 119.5
C9 C14 H14 119.7
C13 C14 C9 120.7(2)
C13 C14 H14 119.7
C16 C15 C8 121.75(16)
C16 C15 C20 117.98(17)
C20 C15 C8 120.22(16)
C15 C16 H16 119.6
C17 C16 C15 120.79(18)
C17 C16 H16 119.6
C16 C17 H17 119.9
C16 C17 C18 120.21(19)
C18 C17 H17 119.9
C17 C18 H18 120.2
C19 C18 C17 119.55(19)
C19 C18 H18 120.2
C18 C19 H19 119.8
C18 C19 C20 120.34(19)
C20 C19 H19 119.8
C15 C20 H20 119.4
C19 C20 C15 121.10(19)
C19 C20 H20 119.4
C22 C21 C7 123.06(16)
C22 C21 C26 117.39(18)
C26 C21 C7 119.55(17)
C21 C22 H22 119.7
C23 C22 C21 120.6(2)
C23 C22 H22 119.7
C22 C23 H23 119.5
C22 C23 C24 120.9(2)
C24 C23 H23 119.5
N1A C24 C23 124.8(4)
N1A C24 C25 115.3(4)
C23 C24 H24 120.4
C25 C24 C23 119.2(2)
C25 C24 H24 120.4
C24 C25 H25 119.9
C24 C25 C26 120.2(2)
C26 C25 H25 119.9
C21 C26 H26 119.2
C25 C26 C21 121.6(2)
C25 C26 H26 119.2

loop_
_geom_bond_atom_site_label_1
_geom_bond_atom_site_label_2
_geom_bond_distance
N1 H1A 0.8600
N1 H1B 0.8600
N1 C1 1.372(3)
N1A H1AA 0.8600
N1A H1AB 0.8600
N1A C24 1.309(6)
C1 H1 0.9300
C1 C2 1.380(3)
C1 C6 1.387(3)
C2 H2 0.9300
C2 C3 1.375(3)
C3 H3 0.9300
C3 C4 1.382(3)
C4 C5 1.392(2)
C4 C7 1.489(2)
C5 H5 0.9300
C5 C6 1.376(3)
C6 H6 0.9300
C7 C8 1.362(2)
C7 C21 1.485(3)
C8 C9 1.489(3)
C8 C15 1.492(2)
C9 C10 1.391(3)
C9 C14 1.386(3)
C10 H10 0.9300
C10 C11 1.381(3)
C11 H11 0.9300
C11 C12 1.366(3)
C12 H12 0.9300
C12 C13 1.373(4)
C13 H13 0.9300
C13 C14 1.383(3)
C14 H14 0.9300
C15 C16 1.387(3)
C15 C20 1.394(2)
C16 H16 0.9300
C16 C17 1.378(3)
C17 H17 0.9300
C17 C18 1.384(3)
C18 H18 0.9300
C18 C19 1.371(3)
C19 H19 0.9300
C19 C20 1.371(3)
C20 H20 0.9300
C21 C22 1.392(3)
C21 C26 1.393(3)
C22 H22 0.9300
C22 C23 1.376(3)
C23 H23 0.9300
C23 C24 1.380(3)
C24 H24 0.9300
C24 C25 1.371(3)
C25 H25 0.9300
C25 C26 1.376(3)
C26 H26 0.9300

loop_
_geom_torsion_atom_site_label_1
_geom_torsion_atom_site_label_2
_geom_torsion_atom_site_label_3
_geom_torsion_atom_site_label_4
_geom_torsion
N1 C1 C2 C3 176.3(2)
N1 C1 C6 C5 -177.8(2)
N1A C24 C25 C26 -169.1(4)
C1 C2 C3 C4 1.0(3)
C2 C1 C6 C5 0.7(3)
C2 C3 C4 C5 1.7(3)
C2 C3 C4 C7 -179.56(18)
C3 C4 C5 C6 -3.2(3)
C3 C4 C7 C8 61.1(2)
C3 C4 C7 C21 -116.76(19)
C4 C5 C6 C1 2.1(3)
C4 C7 C8 C9 5.6(3)
C4 C7 C8 C15 -172.86(16)
C4 C7 C21 C22 -127.97(18)
C4 C7 C21 C26 52.0(2)
C5 C4 C7 C8 -120.2(2)
C5 C4 C7 C21 61.9(2)
C6 C1 C2 C3 -2.2(3)
C7 C4 C5 C6 178.02(17)
C7 C8 C9 C10 46.5(3)
C7 C8 C9 C14 -134.4(2)
C7 C8 C15 C16 52.8(3)
C7 C8 C15 C20 -129.7(2)
C7 C21 C22 C23 -177.86(18)
C7 C21 C26 C25 177.64(17)
C8 C7 C21 C22 54.2(2)
C8 C7 C21 C26 -125.82(19)
C8 C9 C10 C11 -178.21(18)
C8 C9 C14 C13 177.9(2)
C8 C15 C16 C17 178.82(19)
C8 C15 C20 C19 -179.2(2)
C9 C8 C15 C16 -125.81(19)
C9 C8 C15 C20 51.7(2)
C9 C10 C11 C12 -0.1(3)
C10 C9 C14 C13 -3.0(3)
C10 C11 C12 C13 -2.2(4)
C11 C12 C13 C14 1.9(4)
C12 C13 C14 C9 0.8(4)
C14 C9 C10 C11 2.7(3)
C15 C8 C9 C10 -134.88(18)
C15 C8 C9 C14 44.2(2)
C15 C16 C17 C18 0.0(3)
C16 C15 C20 C19 -1.6(3)
C16 C17 C18 C19 -1.1(4)
C17 C18 C19 C20 0.8(4)
C18 C19 C20 C15 0.5(4)
C20 C15 C16 C17 1.3(3)
C21 C7 C8 C9 -176.72(16)
C21 C7 C8 C15 4.8(3)
C21 C22 C23 C24 -0.1(3)
C22 C21 C26 C25 -2.4(3)
C22 C23 C24 N1A 168.0(5)
C22 C23 C24 C25 -1.9(3)
C23 C24 C25 C26 1.6(3)
C24 C25 C26 C21 0.5(3)
C26 C21 C22 C23 2.2(3)
